data_7016376
loop_
_publ_author_name
'Cooke, Gareth'
'O M\'aille, Gear\'oid M'
'Quesada, Roberto'
'Wang, Longsheng'
'Varughese, Sunil'
'Draper, Sylvia M.'

_publ_section_title
;
 Substituted pyridazines as ligands in homoleptic (fac and mer) and
 heteroleptic Ru(ii) complexes.
;
_journal_issue 32
_journal_name_full 'Dalton transactions (Cambridge, England : 2003)'
_journal_page_first 8206
_journal_page_last 8212
_journal_paper_doi 10.1039/c1dt10340g
_journal_volume 40
_journal_year 2011
_chemical_formula_moiety 'C24 H14 N4'
_chemical_formula_sum 'C24 H14 N4'
_chemical_formula_weight 358.39
_chemical_name_systematic
;
?
;
_space_group_IT_number 60
_symmetry_cell_setting orthorhombic
_symmetry_space_group_name_Hall '-P 2n 2ab'
_symmetry_space_group_name_H-M 'P b c n'
_atom_sites_solution_hydrogens geom
_atom_sites_solution_primary direct
_atom_sites_solution_secondary difmap
_audit_creation_method SHELXL-97
_cell_angle_alpha 90.00
_cell_angle_beta 90.00
_cell_angle_gamma 90.00
_cell_formula_units_Z 4
_cell_length_a 21.426(2)
_cell_length_b 10.0132(10)
_cell_length_c 7.9162(8)
_cell_measurement_reflns_used 1642
_cell_measurement_temperature 150(2)
_cell_measurement_theta_max 30.43
_cell_measurement_theta_min 2.25
_cell_volume 1698.4(3)
_computing_cell_refinement 'Bruker SMART'
_computing_data_collection 'Bruker SMART'
_computing_data_reduction 'Bruker SAINT'
_computing_molecular_graphics 'Bruker SHELXTL'
_computing_publication_material 'Bruker SHELXTL'
_computing_structure_refinement 'SHELXL-97 (Sheldrick, 1997)'
_computing_structure_solution 'SHELXS-97 (Sheldrick, 1990)'
_diffrn_ambient_temperature 150(2)
_diffrn_measured_fraction_theta_full 1.000
_diffrn_measured_fraction_theta_max 1.000
_diffrn_measurement_device_type 'CCD area detector'
_diffrn_measurement_method 'phi and omega scans'
_diffrn_radiation_monochromator graphite
_diffrn_radiation_source 'fine-focus sealed tube'
_diffrn_radiation_type MoK\a
_diffrn_radiation_wavelength 0.71073
_diffrn_reflns_av_R_equivalents 0.0548
_diffrn_reflns_av_sigmaI/netI 0.0365
_diffrn_reflns_limit_h_max 23
_diffrn_reflns_limit_h_min -25
_diffrn_reflns_limit_k_max 12
_diffrn_reflns_limit_k_min -9
_diffrn_reflns_limit_l_max 9
_diffrn_reflns_limit_l_min -9
_diffrn_reflns_number 8598
_diffrn_reflns_theta_full 25.50
_diffrn_reflns_theta_max 25.50
_diffrn_reflns_theta_min 1.90
_exptl_absorpt_coefficient_mu 0.086
_exptl_absorpt_correction_T_max 0.9923
_exptl_absorpt_correction_T_min 0.9864
_exptl_absorpt_correction_type multi-scan
_exptl_absorpt_process_details 'SADABS;Sheldrick, 1996'
_exptl_crystal_colour colorless
_exptl_crystal_density_diffrn 1.402
_exptl_crystal_density_method 'not measured'
_exptl_crystal_description plate
_exptl_crystal_F_000 744
_exptl_crystal_size_max 0.16
_exptl_crystal_size_mid 0.12
_exptl_crystal_size_min 0.09
_refine_diff_density_max 0.202
_refine_diff_density_min -0.146
_refine_diff_density_rms 0.040
_refine_ls_extinction_method none
_refine_ls_goodness_of_fit_ref 0.872
_refine_ls_hydrogen_treatment mixed
_refine_ls_matrix_type full
_refine_ls_number_parameters 156
_refine_ls_number_reflns 1590
_refine_ls_number_restraints 0
_refine_ls_restrained_S_all 0.872
_refine_ls_R_factor_all 0.0662
_refine_ls_R_factor_gt 0.0437
_refine_ls_shift/su_max 0.000
_refine_ls_shift/su_mean 0.000
_refine_ls_structure_factor_coef Fsqd
_refine_ls_weighting_details 'calc w=1/[\s^2^(Fo^2^)+(0.0810P)^2^+0.7283P] where P=(Fo^2^+2Fc^2^)/3'
_refine_ls_weighting_scheme calc
_refine_ls_wR_factor_gt 0.1069
_refine_ls_wR_factor_ref 0.1224
_reflns_number_gt 1176
_reflns_number_total 1590
_reflns_threshold_expression >2sigma(I)
_cod_data_source_file c1dt10340g.txt
_cod_data_source_block rqc1
_cod_depositor_comments
;
The following automatic conversions were performed:

'_symmetry_cell_setting' value 'Orthorhombic' changed to
'orthorhombic' according to
/home/saulius/struct/CIF-dictionaries/cif_core.dic dictionary named
'cif_core.dic' version 2.4.1 from 2010-06-29.

Automatic conversion script
Id: cif_fix_values 1715 2011-07-08 13:25:40Z adriana 
;
_cod_original_sg_symbol_H-M Pbcn
_cod_database_code 7016376

loop_
_symmetry_equiv_pos_as_xyz
'x, y, z'
'-x+1/2, -y+1/2, z+1/2'
'-x, y, -z+1/2'
'x+1/2, -y+1/2, -z'
'-x, -y, -z'
'x-1/2, y-1/2, -z-1/2'
'x, -y, z-1/2'
'-x-1/2, y-1/2, z'

loop_
_atom_site_label
_atom_site_type_symbol
_atom_site_fract_x
_atom_site_fract_y
_atom_site_fract_z
_atom_site_U_iso_or_equiv
_atom_site_adp_type
_atom_site_occupancy
_atom_site_symmetry_multiplicity
_atom_site_calc_flag
_atom_site_refinement_flags
N2 N 0.47228(8) 0.59794(16) 0.2121(2) 0.0275(4) Uani 1 1 d .
N2A N 0.33393(8) 0.76685(17) 0.1343(2) 0.0294(5) Uani 1 1 d .
C1 C 0.47070(9) 0.83624(18) 0.2085(2) 0.0215(4) Uani 1 1 d .
C1A C 0.38173(9) 0.68838(19) 0.0897(3) 0.0239(5) Uani 1 1 d .
C1B C 0.45203(9) 0.97617(18) 0.1783(2) 0.0221(4) Uani 1 1 d .
C2 C 0.44340(9) 0.71255(18) 0.1717(2) 0.0229(5) Uani 1 1 d .
C2B C 0.40326(10) 1.0399(2) 0.0996(3) 0.0266(5) Uani 1 1 d .
C3A C 0.27825(11) 0.7390(2) 0.0663(3) 0.0340(5) Uani 1 1 d .
C3B C 0.40317(10) 1.1814(2) 0.0945(3) 0.0290(5) Uani 1 1 d .
C4A C 0.26758(11) 0.6343(2) -0.0442(3) 0.0334(6) Uani 1 1 d .
C4B C 0.44921(10) 1.2570(2) 0.1678(3) 0.0276(5) Uani 1 1 d .
C5A C 0.31728(11) 0.5546(2) -0.0893(3) 0.0316(5) Uani 1 1 d .
C5B C 0.5000 1.1942(3) 0.2500 0.0238(6) Uani 1 2 d S
C6A C 0.37534(10) 0.5816(2) -0.0215(3) 0.0278(5) Uani 1 1 d .
C6B C 0.5000 1.0548(3) 0.2500 0.0220(6) Uani 1 2 d S
H2B H 0.3690(10) 0.992(2) 0.047(3) 0.030(6) Uiso 1 1 d .
H3B H 0.3681(10) 1.229(2) 0.033(3) 0.027(6) Uiso 1 1 d .
H4B H 0.4476(9) 1.353(2) 0.165(3) 0.025(5) Uiso 1 1 d .
H9A H 0.4120(10) 0.526(2) -0.053(3) 0.036(6) Uiso 1 1 d .
H13A H 0.2261(12) 0.622(2) -0.091(3) 0.041(7) Uiso 1 1 d .
H14A H 0.3131(10) 0.483(2) -0.171(3) 0.040(6) Uiso 1 1 d .
H15A H 0.2428(11) 0.798(2) 0.102(3) 0.038(6) Uiso 1 1 d .

loop_
_atom_site_aniso_label
_atom_site_aniso_U_11
_atom_site_aniso_U_22
_atom_site_aniso_U_33
_atom_site_aniso_U_23
_atom_site_aniso_U_13
_atom_site_aniso_U_12
N2 0.0248(9) 0.0174(8) 0.0403(11) 0.0004(7) -0.0016(8) 0.0000(7)
N2A 0.0251(10) 0.0253(9) 0.0378(10) -0.0035(8) 0.0000(8) -0.0001(7)
C1 0.0230(10) 0.0175(10) 0.0240(10) 0.0000(7) 0.0052(8) 0.0007(8)
C1A 0.0244(11) 0.0198(10) 0.0277(11) 0.0042(8) 0.0027(9) -0.0006(8)
C1B 0.0238(10) 0.0199(10) 0.0227(10) -0.0003(8) 0.0048(8) -0.0002(8)
C2 0.0238(10) 0.0182(10) 0.0268(10) 0.0001(8) 0.0054(8) -0.0001(8)
C2B 0.0262(11) 0.0243(11) 0.0292(11) 0.0002(9) 0.0013(9) 0.0012(9)
C3A 0.0243(12) 0.0311(12) 0.0466(14) -0.0026(10) 0.0002(10) 0.0005(10)
C3B 0.0301(12) 0.0235(11) 0.0333(12) 0.0037(9) 0.0010(10) 0.0061(9)
C4A 0.0288(13) 0.0352(13) 0.0362(12) 0.0032(10) -0.0037(9) -0.0065(10)
C4B 0.0346(12) 0.0157(10) 0.0327(11) 0.0019(9) 0.0059(10) 0.0034(9)
C5A 0.0368(13) 0.0270(12) 0.0312(12) -0.0050(9) 0.0006(10) -0.0046(10)
C5B 0.0301(16) 0.0156(13) 0.0259(14) 0.000 0.0075(12) 0.000
C6A 0.0289(12) 0.0227(10) 0.0318(12) -0.0005(9) 0.0030(9) 0.0003(9)
C6B 0.0251(15) 0.0195(14) 0.0215(14) 0.000 0.0063(12) 0.000

loop_
_atom_type_symbol
_atom_type_description
_atom_type_scat_dispersion_real
_atom_type_scat_dispersion_imag
_atom_type_scat_source
C C 0.0033 0.0016 'International Tables Vol C Tables 4.2.6.8 and 6.1.1.4'
H H 0.0000 0.0000 'International Tables Vol C Tables 4.2.6.8 and 6.1.1.4'
N N 0.0061 0.0033 'International Tables Vol C Tables 4.2.6.8 and 6.1.1.4'

loop_
_geom_angle_atom_site_label_1
_geom_angle_atom_site_label_2
_geom_angle_atom_site_label_3
_geom_angle
_geom_angle_site_symmetry_1
_geom_angle_site_symmetry_3
N2 N2 C2 121.26(11) 3_655 .
C1A N2A C3A 116.96(18) . .
C2 C1 C1 117.82(12) . 3_655
C2 C1 C1B 133.82(18) . .
C1 C1 C1B 108.36(11) 3_655 .
N2A C1A C6A 122.88(19) . .
N2A C1A C2 117.89(17) . .
C6A C1A C2 119.13(18) . .
C2B C1B C6B 118.48(18) . .
C2B C1B C1 136.06(18) . .
C6B C1B C1 105.44(17) . .
N2 C2 C1 120.92(19) . .
N2 C2 C1A 111.92(16) . .
C1 C2 C1A 127.16(17) . .
C1B C2B C3B 118.6(2) . .
N2A C3A C4A 124.0(2) . .
C4B C3B C2B 122.6(2) . .
C5A C4A C3A 118.3(2) . .
C3B C4B C5B 120.1(2) . .
C4A C5A C6A 118.9(2) . .
C6B C5B C4B 116.38(13) . .
C6B C5B C4B 116.38(13) . 3_655
C4B C5B C4B 127.2(3) . 3_655
C5A C6A C1A 118.9(2) . .
C5B C6B C1B 123.83(12) . .
C5B C6B C1B 123.83(12) . 3_655
C1B C6B C1B 112.3(2) . 3_655

loop_
_geom_bond_atom_site_label_1
_geom_bond_atom_site_label_2
_geom_bond_distance
_geom_bond_site_symmetry_2
N2 N2 1.331(3) 3_655
N2 C2 1.343(2) .
N2A C1A 1.338(3) .
N2A C3A 1.338(3) .
C1 C2 1.400(3) .
C1 C1 1.417(4) 3_655
C1 C1B 1.477(3) .
C1A C6A 1.392(3) .
C1A C2 1.492(3) .
C1B C2B 1.374(3) .
C1B C6B 1.413(2) .
C2B C3B 1.418(3) .
C3A C4A 1.384(3) .
C3B C4B 1.372(3) .
C4A C5A 1.378(3) .
C4B C5B 1.415(2) .
C5A C6A 1.381(3) .
C5B C6B 1.397(4) .
C5B C4B 1.415(2) 3_655
C6B C1B 1.413(2) 3_655
